data_2230063
loop_
_publ_author_name
'Bern\`es, Sylvain'
'Hern\'andez, Guadalupe'
'V\'azquez, Jaime'
'Tovar, Alejandra'
'Guti\'errez, Ren\'e'

_publ_section_title
;
 (<i>S</i>)-(+)-<i>N</i>-Benzylidene-1-(1-naphthyl)ethylamine
;
_journal_coeditor_code LD2008
_journal_issue 5
_journal_name_full 'Acta Crystallographica Section E'
_journal_page_first o1257
_journal_paper_doi 10.1107/S1600536811012980
_journal_volume 67
_journal_year 2011
_chemical_formula_iupac 'C19 H17 N'
_chemical_formula_moiety 'C19 H17 N'
_chemical_formula_sum 'C19 H17 N'
_chemical_formula_weight 259.34
_chemical_melting_point 352
_chemical_name_systematic
;
(<i>S</i>)-(+)-<i>N</i>-Benzylidene-1-(1-naphthyl)ethylamine
;
_space_group_IT_number 4
_symmetry_cell_setting monoclinic
_symmetry_space_group_name_Hall 'P 2yb'
_symmetry_space_group_name_H-M 'P 1 21 1'
_atom_sites_solution_hydrogens geom
_atom_sites_solution_primary direct
_atom_sites_solution_secondary difmap
_audit_creation_method SHELXTL-Plus
_cell_angle_alpha 90.00
_cell_angle_beta 95.033(7)
_cell_angle_gamma 90.00
_cell_formula_units_Z 2
_cell_length_a 8.0761(8)
_cell_length_b 7.7874(8)
_cell_length_c 11.7760(11)
_cell_measurement_reflns_used 80
_cell_measurement_temperature 298(2)
_cell_measurement_theta_max 12.28
_cell_measurement_theta_min 4.89
_cell_volume 737.76(13)
_computing_cell_refinement 'XSCANS (Siemens, 1996)'
_computing_data_collection 'XSCANS (Siemens, 1996)'
_computing_data_reduction 'XSCANS (Siemens, 1996)'
_computing_molecular_graphics 'Mercury (Macrae <i>et al.</i>, 2006)'
_computing_publication_material 'SHELXL-97 (Sheldrick, 2008)'
_computing_structure_refinement 'SHELXL97 (Sheldrick, 2008)'
_computing_structure_solution 'SHELXS97 (Sheldrick, 2008)'
_diffrn_ambient_temperature 298(2)
_diffrn_measured_fraction_theta_full 0.999
_diffrn_measured_fraction_theta_max 0.999
_diffrn_measurement_device_type 'Siemens P4'
_diffrn_measurement_method '2\q/\w scans'
_diffrn_radiation_monochromator graphite
_diffrn_radiation_source 'fine-focus sealed tube'
_diffrn_radiation_type MoK\a
_diffrn_radiation_wavelength 0.71073
_diffrn_reflns_av_R_equivalents 0.0166
_diffrn_reflns_av_sigmaI/netI 0.0244
_diffrn_reflns_limit_h_max 3
_diffrn_reflns_limit_h_min -10
_diffrn_reflns_limit_k_max 9
_diffrn_reflns_limit_k_min -1
_diffrn_reflns_limit_l_max 14
_diffrn_reflns_limit_l_min -14
_diffrn_reflns_number 2470
_diffrn_reflns_theta_full 26.21
_diffrn_reflns_theta_max 26.21
_diffrn_reflns_theta_min 2.53
_diffrn_standards_decay_% 1
_diffrn_standards_interval_count 97
_diffrn_standards_number 3
_exptl_absorpt_coefficient_mu 0.067
_exptl_absorpt_correction_type none
_exptl_crystal_colour Colourless
_exptl_crystal_density_diffrn 1.167
_exptl_crystal_density_method 'not measured'
_exptl_crystal_description irregular
_exptl_crystal_F_000 276
_exptl_crystal_size_max 0.4
_exptl_crystal_size_mid 0.2
_exptl_crystal_size_min 0.2
_refine_diff_density_max 0.092
_refine_diff_density_min -0.081
_refine_ls_abs_structure_details '223 Friedel pairs merged'
_refine_ls_extinction_coef 0.063(8)
_refine_ls_extinction_expression Fc^*^=kFc[1+0.001xFc^2^\l^3^/sin(2\q)]^-1/4^
_refine_ls_extinction_method 'SHELXL-97 (Sheldrick, 2008)'
_refine_ls_goodness_of_fit_ref 1.023
_refine_ls_hydrogen_treatment constr
_refine_ls_matrix_type full
_refine_ls_number_constraints 0
_refine_ls_number_parameters 183
_refine_ls_number_reflns 1595
_refine_ls_number_restraints 1
_refine_ls_restrained_S_all 1.022
_refine_ls_R_factor_all 0.0475
_refine_ls_R_factor_gt 0.0343
_refine_ls_shift/su_max 0.000
_refine_ls_shift/su_mean 0.000
_refine_ls_structure_factor_coef Fsqd
_refine_ls_weighting_details 'calc w=1/[\s^2^(Fo^2^)+(0.0477P)^2^+0.0347P] where P=(Fo^2^+2Fc^2^)/3'
_refine_ls_weighting_scheme calc
_refine_ls_wR_factor_gt 0.0860
_refine_ls_wR_factor_ref 0.0941
_reflns_number_gt 1276
_reflns_number_total 1595
_reflns_threshold_expression I>2\s(I)
_cod_data_source_file ld2008.cif
_cod_data_source_block I
_cod_original_sg_symbol_H-M 'P 21'
_cod_database_code 2230063
_cod_database_fobs_code 2230063

loop_
_symmetry_equiv_pos_as_xyz
'x, y, z'
'-x, y+1/2, -z'

loop_
_atom_site_type_symbol
_atom_site_label
_atom_site_fract_x
_atom_site_fract_y
_atom_site_fract_z
_atom_site_U_iso_or_equiv
_atom_site_adp_type
_atom_site_calc_flag
_atom_site_refinement_flags
_atom_site_occupancy
_atom_site_symmetry_multiplicity
_atom_site_disorder_assembly
_atom_site_disorder_group
N N1 0.3971(2) 0.6059(3) 0.71942(14) 0.0646(5) Uani d . 1 1 . .
C C2 0.4226(3) 0.6094(3) 0.61588(18) 0.0643(6) Uani d . 1 1 . .
H H2A 0.3363 0.6432 0.5631 0.077 Uiso calc R 1 1 . .
C C3 0.5833(3) 0.5624(3) 0.57416(18) 0.0662(6) Uani d . 1 1 . .
C C4 0.6202(4) 0.6121(4) 0.4665(2) 0.0906(8) Uani d . 1 1 . .
H H4A 0.5440 0.6761 0.4203 0.109 Uiso calc R 1 1 . .
C C5 0.7722(5) 0.5659(5) 0.4274(3) 0.1090(11) Uani d . 1 1 . .
H H5A 0.7989 0.6028 0.3561 0.131 Uiso calc R 1 1 . .
C C6 0.8809(4) 0.4676(5) 0.4930(3) 0.1058(12) Uani d . 1 1 . .
H H6A 0.9813 0.4356 0.4660 0.127 Uiso calc R 1 1 . .
C C7 0.8442(3) 0.4155(5) 0.5982(3) 0.0977(10) Uani d . 1 1 . .
H H7A 0.9188 0.3468 0.6423 0.117 Uiso calc R 1 1 . .
C C8 0.6973(3) 0.4640(4) 0.6394(2) 0.0748(7) Uani d . 1 1 . .
H H8A 0.6745 0.4301 0.7121 0.090 Uiso calc R 1 1 . .
C C9 0.2278(2) 0.6405(3) 0.74826(16) 0.0583(5) Uani d . 1 1 . .
H H9A 0.1547 0.6558 0.6781 0.070 Uiso calc R 1 1 . .
C C10 0.1713(3) 0.4844(3) 0.8128(2) 0.0747(7) Uani d . 1 1 . .
H H10A 0.1743 0.3844 0.7654 0.112 Uiso calc R 1 1 . .
H H10B 0.0599 0.5025 0.8328 0.112 Uiso calc R 1 1 . .
H H10C 0.2442 0.4681 0.8809 0.112 Uiso calc R 1 1 . .
C C11 0.2202(3) 0.7992(3) 0.82185(16) 0.0538(5) Uani d . 1 1 . .
C C12 0.3561(3) 0.8538(3) 0.88883(18) 0.0648(6) Uani d . 1 1 . .
H H12A 0.4567 0.7968 0.8856 0.078 Uiso calc R 1 1 . .
C C13 0.3473(3) 0.9946(3) 0.9628(2) 0.0760(7) Uani d . 1 1 . .
H H13A 0.4412 1.0271 1.0092 0.091 Uiso calc R 1 1 . .
C C14 0.2046(3) 1.0830(3) 0.96724(19) 0.0729(7) Uani d . 1 1 . .
H H14A 0.2011 1.1765 1.0161 0.087 Uiso calc R 1 1 . .
C C15 0.0608(3) 1.0349(3) 0.89846(17) 0.0595(5) Uani d . 1 1 . .
C C16 -0.0910(3) 1.1256(3) 0.90111(19) 0.0729(7) Uani d . 1 1 . .
H H16A -0.0950 1.2215 0.9478 0.088 Uiso calc R 1 1 . .
C C17 -0.2301(3) 1.0758(4) 0.8373(2) 0.0776(7) Uani d . 1 1 . .
H H17A -0.3285 1.1369 0.8407 0.093 Uiso calc R 1 1 . .
C C18 -0.2257(3) 0.9330(4) 0.7667(2) 0.0731(7) Uani d . 1 1 . .
H H18A -0.3217 0.8987 0.7233 0.088 Uiso calc R 1 1 . .
C C19 -0.0826(2) 0.8434(3) 0.76058(18) 0.0618(6) Uani d . 1 1 . .
H H19A -0.0822 0.7490 0.7122 0.074 Uiso calc R 1 1 . .
C C20 0.0660(2) 0.8899(3) 0.82582(16) 0.0529(5) Uani d . 1 1 . .

loop_
_atom_site_aniso_label
_atom_site_aniso_U_11
_atom_site_aniso_U_22
_atom_site_aniso_U_33
_atom_site_aniso_U_12
_atom_site_aniso_U_13
_atom_site_aniso_U_23
N1 0.0602(10) 0.0696(13) 0.0646(10) 0.0073(10) 0.0089(8) -0.0043(10)
C2 0.0694(13) 0.0571(13) 0.0670(12) 0.0072(12) 0.0095(11) -0.0043(11)
C3 0.0726(14) 0.0565(12) 0.0718(12) -0.0021(11) 0.0185(11) -0.0127(11)
C4 0.121(2) 0.0679(16) 0.0887(16) 0.0076(18) 0.0422(16) -0.0017(14)
C5 0.139(3) 0.084(2) 0.116(2) -0.017(2) 0.074(2) -0.023(2)
C6 0.0783(18) 0.100(2) 0.145(3) -0.0151(19) 0.0411(19) -0.059(2)
C7 0.0638(15) 0.112(3) 0.117(2) 0.0058(16) 0.0057(15) -0.052(2)
C8 0.0638(14) 0.0823(17) 0.0782(13) 0.0047(14) 0.0061(11) -0.0211(13)
C9 0.0544(11) 0.0602(12) 0.0606(11) 0.0038(11) 0.0073(9) -0.0060(11)
C10 0.0847(16) 0.0558(14) 0.0842(15) -0.0062(13) 0.0114(12) -0.0021(13)
C11 0.0571(11) 0.0528(12) 0.0530(10) -0.0038(10) 0.0127(9) 0.0041(9)
C12 0.0600(13) 0.0637(13) 0.0708(12) -0.0029(12) 0.0060(11) 0.0000(12)
C13 0.0773(17) 0.0729(17) 0.0765(14) -0.0175(15) -0.0008(12) -0.0106(14)
C14 0.0912(17) 0.0565(14) 0.0723(13) -0.0121(13) 0.0155(12) -0.0119(11)
C15 0.0730(14) 0.0493(11) 0.0587(11) -0.0047(11) 0.0209(10) 0.0048(10)
C16 0.0884(18) 0.0584(13) 0.0768(14) 0.0041(14) 0.0341(13) -0.0024(13)
C17 0.0715(16) 0.0747(17) 0.0901(15) 0.0131(14) 0.0269(13) 0.0072(14)
C18 0.0605(13) 0.0809(17) 0.0794(14) 0.0022(13) 0.0145(11) 0.0021(13)
C19 0.0601(13) 0.0612(13) 0.0655(11) -0.0024(11) 0.0139(10) -0.0031(11)
C20 0.0591(11) 0.0495(11) 0.0520(9) -0.0052(9) 0.0166(8) 0.0045(9)

loop_
_atom_type_symbol
_atom_type_description
_atom_type_scat_dispersion_real
_atom_type_scat_dispersion_imag
_atom_type_scat_source
C C 0.0033 0.0016 'International Tables Vol C Tables 4.2.6.8 and 6.1.1.4'
H H 0.0000 0.0000 'International Tables Vol C Tables 4.2.6.8 and 6.1.1.4'
N N 0.0061 0.0033 'International Tables Vol C Tables 4.2.6.8 and 6.1.1.4'

loop_
_geom_angle_atom_site_label_1
_geom_angle_atom_site_label_2
_geom_angle_atom_site_label_3
_geom_angle_site_symmetry_1
_geom_angle_site_symmetry_3
_geom_angle
_geom_angle_publ_flag
C2 N1 C9 . . 117.30(18) ?
N1 C2 C3 . . 122.9(2) ?
N1 C2 H2A . . 118.5 ?
C3 C2 H2A . . 118.5 ?
C8 C3 C4 . . 118.6(2) ?
C8 C3 C2 . . 121.2(2) ?
C4 C3 C2 . . 120.2(2) ?
C3 C4 C5 . . 119.8(3) ?
C3 C4 H4A . . 120.1 ?
C5 C4 H4A . . 120.1 ?
C6 C5 C4 . . 120.2(3) ?
C6 C5 H5A . . 119.9 ?
C4 C5 H5A . . 119.9 ?
C5 C6 C7 . . 120.4(3) ?
C5 C6 H6A . . 119.8 ?
C7 C6 H6A . . 119.8 ?
C6 C7 C8 . . 120.2(3) ?
C6 C7 H7A . . 119.9 ?
C8 C7 H7A . . 119.9 ?
C7 C8 C3 . . 120.8(3) ?
C7 C8 H8A . . 119.6 ?
C3 C8 H8A . . 119.6 ?
N1 C9 C11 . . 111.65(18) ?
N1 C9 C10 . . 107.2(2) ?
C11 C9 C10 . . 109.68(15) ?
N1 C9 H9A . . 109.4 ?
C11 C9 H9A . . 109.4 ?
C10 C9 H9A . . 109.4 ?
C9 C10 H10A . . 109.5 ?
C9 C10 H10B . . 109.5 ?
H10A C10 H10B . . 109.5 ?
C9 C10 H10C . . 109.5 ?
H10A C10 H10C . . 109.5 ?
H10B C10 H10C . . 109.5 ?
C12 C11 C20 . . 118.99(19) ?
C12 C11 C9 . . 121.04(19) ?
C20 C11 C9 . . 119.90(18) ?
C11 C12 C13 . . 121.4(2) ?
C11 C12 H12A . . 119.3 ?
C13 C12 H12A . . 119.3 ?
C14 C13 C12 . . 120.8(2) ?
C14 C13 H13A . . 119.6 ?
C12 C13 H13A . . 119.6 ?
C13 C14 C15 . . 120.5(2) ?
C13 C14 H14A . . 119.8 ?
C15 C14 H14A . . 119.8 ?
C14 C15 C16 . . 121.8(2) ?
C14 C15 C20 . . 119.5(2) ?
C16 C15 C20 . . 118.7(2) ?
C17 C16 C15 . . 121.5(2) ?
C17 C16 H16A . . 119.2 ?
C15 C16 H16A . . 119.2 ?
C16 C17 C18 . . 119.9(2) ?
C16 C17 H17A . . 120.1 ?
C18 C17 H17A . . 120.1 ?
C19 C18 C17 . . 120.6(2) ?
C19 C18 H18A . . 119.7 ?
C17 C18 H18A . . 119.7 ?
C18 C19 C20 . . 121.7(2) ?
C18 C19 H19A . . 119.2 ?
C20 C19 H19A . . 119.2 ?
C19 C20 C15 . . 117.57(19) ?
C19 C20 C11 . . 123.62(18) ?
C15 C20 C11 . . 118.81(18) ?

loop_
_geom_bond_atom_site_label_1
_geom_bond_atom_site_label_2
_geom_bond_site_symmetry_2
_geom_bond_distance
_geom_bond_publ_flag
N1 C2 . 1.255(2) ?
N1 C9 . 1.462(3) ?
C2 C3 . 1.473(3) ?
C2 H2A . 0.9300 ?
C3 C8 . 1.379(3) ?
C3 C4 . 1.383(3) ?
C4 C5 . 1.395(4) ?
C4 H4A . 0.9300 ?
C5 C6 . 1.355(5) ?
C5 H5A . 0.9300 ?
C6 C7 . 1.361(5) ?
C6 H6A . 0.9300 ?
C7 C8 . 1.373(3) ?
C7 H7A . 0.9300 ?
C8 H8A . 0.9300 ?
C9 C11 . 1.514(3) ?
C9 C10 . 1.525(3) ?
C9 H9A . 0.9800 ?
C10 H10A . 0.9600 ?
C10 H10B . 0.9600 ?
C10 H10C . 0.9600 ?
C11 C12 . 1.362(3) ?
C11 C20 . 1.436(3) ?
C12 C13 . 1.405(3) ?
C12 H12A . 0.9300 ?
C13 C14 . 1.348(3) ?
C13 H13A . 0.9300 ?
C14 C15 . 1.407(3) ?
C14 H14A . 0.9300 ?
C15 C16 . 1.418(3) ?
C15 C20 . 1.420(3) ?
C16 C17 . 1.352(3) ?
C16 H16A . 0.9300 ?
C17 C18 . 1.391(4) ?
C17 H17A . 0.9300 ?
C18 C19 . 1.358(3) ?
C18 H18A . 0.9300 ?
C19 C20 . 1.414(3) ?
C19 H19A . 0.9300 ?

loop_
_geom_torsion_atom_site_label_1
_geom_torsion_atom_site_label_2
_geom_torsion_atom_site_label_3
_geom_torsion_atom_site_label_4
_geom_torsion_site_symmetry_1
_geom_torsion_site_symmetry_2
_geom_torsion_site_symmetry_3
_geom_torsion_site_symmetry_4
_geom_torsion
_geom_torsion_publ_flag
C9 N1 C2 C3 . . . . -174.6(2) ?
N1 C2 C3 C8 . . . . 19.9(4) ?
N1 C2 C3 C4 . . . . -162.2(3) ?
C8 C3 C4 C5 . . . . -1.6(4) ?
C2 C3 C4 C5 . . . . -179.5(2) ?
C3 C4 C5 C6 . . . . 2.3(5) ?
C4 C5 C6 C7 . . . . -1.1(5) ?
C5 C6 C7 C8 . . . . -0.8(5) ?
C6 C7 C8 C3 . . . . 1.6(4) ?
C4 C3 C8 C7 . . . . -0.3(4) ?
C2 C3 C8 C7 . . . . 177.6(3) ?
C2 N1 C9 C11 . . . . -118.0(2) ?
C2 N1 C9 C10 . . . . 121.9(2) ?
N1 C9 C11 C12 . . . . -25.3(3) ?
C10 C9 C11 C12 . . . . 93.4(2) ?
N1 C9 C11 C20 . . . . 157.71(17) ?
C10 C9 C11 C20 . . . . -83.6(2) ?
C20 C11 C12 C13 . . . . 1.1(3) ?
C9 C11 C12 C13 . . . . -175.92(19) ?
C11 C12 C13 C14 . . . . -1.9(4) ?
C12 C13 C14 C15 . . . . 0.6(4) ?
C13 C14 C15 C16 . . . . -179.9(2) ?
C13 C14 C15 C20 . . . . 1.4(3) ?
C14 C15 C16 C17 . . . . -178.0(2) ?
C20 C15 C16 C17 . . . . 0.7(3) ?
C15 C16 C17 C18 . . . . -0.3(4) ?
C16 C17 C18 C19 . . . . -0.4(4) ?
C17 C18 C19 C20 . . . . 0.6(3) ?
C18 C19 C20 C15 . . . . -0.1(3) ?
C18 C19 C20 C11 . . . . -179.8(2) ?
C14 C15 C20 C19 . . . . 178.3(2) ?
C16 C15 C20 C19 . . . . -0.5(3) ?
C14 C15 C20 C11 . . . . -2.0(3) ?
C16 C15 C20 C11 . . . . 179.16(18) ?
C12 C11 C20 C19 . . . . -179.5(2) ?
C9 C11 C20 C19 . . . . -2.5(3) ?
C12 C11 C20 C15 . . . . 0.8(3) ?
C9 C11 C20 C15 . . . . 177.88(17) ?

loop_
_cod_related_entry_id
_cod_related_entry_database
_cod_related_entry_code
1 ChemSpider 30656651
